data_4030681
loop_
_publ_author_name
'Cotton, F. A.'
'Daniels, L. M.'
'Murillo, C. A.'
'Zuniga, L. A.'

_publ_section_title
;
 The aqueous chromium sulfate-pyridine system: X-ray structural
 characterization of chain- and tetranuclear compounds
;
_journal_name_full 'European Journal of Solid State and Inorganic Chemistry'
_journal_page_first 535
_journal_page_last 544
_journal_volume 31
_journal_year 1994
_chemical_formula_sum 'C40 H48 Cr4 N8 O22 S4'
_chemical_formula_weight 1329.14
_space_group_IT_number 86
_symmetry_cell_setting tetragonal
_symmetry_Int_Tables_number 86
_symmetry_space_group_name_Hall '-P 4bc'
_symmetry_space_group_name_H-M 'P 42/n :2'
_cell_angle_alpha 90
_cell_angle_beta 90
_cell_angle_gamma 90
_cell_formula_units_Z 2
_cell_length_a 13.702(1)
_cell_length_b 13.702(1)
_cell_length_c 14.192(1)
_cell_volume 2664.5(3)
_diffrn_ambient_temperature 295
_diffrn_radiation_probe x-ray
_diffrn_radiation_type CuK\a
_diffrn_radiation_wavelength 1.54184
_exptl_absorpt_coefficient_mu 8.857
_exptl_crystal_density_diffrn 1.657
_exptl_crystal_F_000 1360
_refine_ls_number_parameters 225
_refine_ls_number_reflns 1431
_refine_ls_R_factor_gt 0.038
_refine_ls_wR_factor_gt 0.047
_cod_data_source_file EJSSIC-1994-31-535-544-2.cif
_cod_data_source_block Cr-2
_cod_depositor_comments
;
Interatomic distance C7-H9 quite long
;
_cod_original_cell_volume 2664.5(4)
_cod_original_sg_symbol_H-M 'P 42/n'
_cod_database_code 4030681

loop_
_symmetry_equiv_pos_site_id
_symmetry_equiv_pos_as_xyz
1 x,y,z
2 -y,1/2+x,1/2+z
3 1/2-x,1/2-y,z
4 1/2+y,-x,1/2+z
5 -x,-y,-z
6 y,1/2-x,1/2-z
7 1/2+x,1/2+y,-z
8 1/2-y,x,1/2-z

loop_
_atom_site_label
_atom_site_type_symbol
_atom_site_thermal_displace_type
_atom_site_fract_x
_atom_site_fract_y
_atom_site_fract_z
_atom_site_occupancy
_atom_site_U_iso_or_equiv
Cr Cr Uiso -0.19631(3) 0.57829(4) 0.22096(4) 1.000 0.0236(1)
S S Uiso -0.29926(6) 0.55264(6) 0.41654(7) 1.000 0.0324(3)
O1 O Uiso -0.2577(2) 0.5110(2) 0.3271(2) 1.000 0.0323(6)
O2 O Uiso -0.3588(2) 0.6402(2) 0.3907(2) 1.000 0.0352(6)
O3 O Uiso -0.3587(2) 0.4805(2) 0.4609(2) 1.000 0.0562(8)
O4 O Uiso -0.2193(2) 0.5873(2) 0.4747(2) 1.000 0.0510(9)
O5 O Uiso -0.3188(2) 0.6465(2) 0.1979(2) 1.000 0.0282(6)
N1 N Uiso -0.0692(2) 0.4961(2) 0.2440(2) 1.000 0.0324(8)
N2 N Uiso -0.2494(2) 0.4663(2) 0.1308(3) 1.000 0.0419(9)
C1 C Uiso -0.0199(3) 0.4534(3) 0.1733(3) 1.000 0.0465(11)
C2 C Uiso 0.0630(3) 0.3992(3) 0.1881(4) 1.000 0.0646(13)
C3 C Uiso 0.0991(3) 0.3888(3) 0.2780(4) 1.000 0.0621(13)
C4 C Uiso 0.0486(3) 0.4325(3) 0.3495(3) 1.000 0.0583(13)
C5 C Uiso -0.0342(3) 0.4858(3) 0.3305(3) 1.000 0.0446(11)
C6 C Uiso -0.2335(4) 0.4690(3) 0.0377(3) 1.000 0.0709(13)
C7 C Uiso -0.2721(4) 0.4030(4) -0.0266(4) 1.000 0.0925(13)
C8 C Uiso -0.3326(3) 0.3347(4) 0.0075(5) 1.000 0.0937(13)
C9 C Uiso -0.3522(4) 0.3278(4) 0.0998(5) 1.000 0.096(3)
C10 C Uiso -0.3077(4) 0.3979(3) 0.1615(5) 1.000 0.0811(13)
O6 O Uiso -0.25000 0.75000 0.5944(3) 1.000 0.0811(13)
H1 H Uiso -0.320(2) 0.665(2) 0.150(3) 1.000 0.011(10)
H3 H Uiso -0.044(3) 0.464(3) 0.114(3) 1.000 0.022(11)
H4 H Uiso 0.090(3) 0.372(3) 0.144(3) 1.000 0.027(11)
H5 H Uiso 0.159(3) 0.353(3) 0.292(3) 1.000 0.0393
H6 H Uiso 0.062(3) 0.429(3) 0.402(3) 1.000 0.027(11)
H7 H Uiso -0.066(3) 0.516(2) 0.381(2) 1.000 0.013(10)
H8 H Uiso -0.204(4) 0.510(5) 0.006(4) 1.000 0.10(3)
H9 H Uiso -0.230(5) 0.408(6) -0.115(5) 1.000 0.17(3)
H10 H Uiso -0.357(5) 0.280(6) -0.029(5) 1.000 0.15(3)
H11 H Uiso -0.373(3) 0.287(3) 0.146(3) 1.000 0.063(13)
H12 H Uiso -0.304(3) 0.382(3) 0.229(3) 1.000 0.022(11)
H13 H Uiso -0.244(3) 0.701(3) 0.558(3) 1.000 0.051(13)

loop_
_atom_type_symbol
_atom_type_description
_atom_type_scat_dispersion_real
_atom_type_scat_dispersion_imag
_atom_type_scat_source
C C 0.0181 0.0091 ' International Tables Vol C Tables 4.2.6.8 and 6.1.1.4'
H H 0.0000 0.0000 ' International Tables Vol C Tables 4.2.6.8 and 6.1.1.4'
Cr Cr -0.1635 2.4439 ' International Tables Vol C Tables 4.2.6.8 and 6.1.1.4'
N N 0.0311 0.0180 ' International Tables Vol C Tables 4.2.6.8 and 6.1.1.4'
O O 0.0492 0.0322 ' International Tables Vol C Tables 4.2.6.8 and 6.1.1.4'
S S 0.3331 0.5567 ' International Tables Vol C Tables 4.2.6.8 and 6.1.1.4'

loop_
_geom_angle_atom_site_label_1
_geom_angle_atom_site_label_2
_geom_angle_atom_site_label_3
_geom_angle
_geom_angle_site_symmetry_1
_geom_angle_site_symmetry_3
_geom_angle_publ_flag
O1 Cr O5 89.14(12) . . yes
O1 Cr N1 89.08(11) . . yes
O1 Cr N2 88.63(13) . . yes
O1 Cr O2 176.42(12) . 8_565 yes
O1 Cr O5 92.10(12) . 8_565 yes
O5 Cr N1 176.21(11) . . yes
O5 Cr N2 87.16(11) . . yes
O2 Cr O5 89.49(12) 8_565 . yes
O5 Cr O5 93.09(12) . 8_565 yes
N1 Cr N2 89.45(11) . . yes
O2 Cr N1 92.09(11) 8_565 . yes
O5 Cr N1 90.32(11) 8_565 . yes
O2 Cr N2 88.00(13) 8_565 . yes
O5 Cr N2 179.23(13) 8_565 . yes
O2 Cr O5 91.27(12) 8_565 8_565 yes
O1 S O2 107.69(16) . . yes
O1 S O3 109.01(16) . . yes
O1 S O4 108.56(16) . . yes
O2 S O3 110.63(16) . . yes
O2 S O4 106.77(16) . . yes
O3 S O4 113.98(17) . . yes
Cr O1 S 129.35(17) . . yes
Cr O2 S 138.76(18) 6_455 . yes
Cr O5 Cr 133.91(16) . 6_455 yes
Cr O5 H1 110(2) . . no
Cr O5 H1 115(2) 6_455 . no
H13 O6 H13 105(4) . 3_465 no
C1 N1 C5 117.6(3) . . yes
Cr N1 C1 122.3(2) . . yes
Cr N1 C5 120.1(2) . . yes
C6 N2 C10 116.6(4) . . yes
Cr N2 C10 121.8(4) . . yes
Cr N2 C6 121.2(3) . . yes
N1 C1 C2 122.5(4) . . yes
C1 C2 C3 119.7(4) . . no
C2 C3 C4 117.5(4) . . no
C3 C4 C5 120.3(4) . . no
N1 C5 C4 122.4(4) . . yes
N2 C6 C7 124.6(4) . . yes
C6 C7 C8 116.9(5) . . no
C7 C8 C9 121.7(6) . . no
C8 C9 C10 117.6(5) . . no
N2 C10 C9 122.4(6) . . yes
N1 C1 H3 116(3) . . no
C2 C1 H3 122(3) . . no
C3 C2 H4 120(3) . . no
C1 C2 H4 120(3) . . no
C2 C3 H5 123(3) . . no
C4 C3 H5 120(3) . . no
C5 C4 H6 115(3) . . no
C3 C4 H6 125(3) . . no
N1 C5 H7 120(2) . . no
C4 C5 H7 118(2) . . no
C7 C6 H8 106(4) . . no
N2 C6 H8 130(4) . . no
C6 C7 H9 114(3) . . no
C8 C7 H9 128(3) . . no
C9 C8 H10 114(4) . . no
C7 C8 H10 124(4) . . no
C8 C9 H11 144(3) . . no
C10 C9 H11 96(3) . . no
N2 C10 H12 117(2) . . no
C9 C10 H12 118(2) . . no

loop_
_geom_bond_atom_site_label_1
_geom_bond_atom_site_label_2
_geom_bond_distance
_geom_bond_site_symmetry_2
_geom_bond_publ_flag
Cr O1 1.956(3) . yes
Cr O5 1.949(3) . yes
Cr N1 2.100(3) . yes
Cr N2 2.126(3) . yes
Cr O2 1.961(3) 8_565 yes
Cr O5 1.944(3) 8_565 yes
S O1 1.504(3) . yes
S O2 1.497(3) . yes
S O3 1.427(3) . yes
S O4 1.452(3) . yes
O5 H1 0.73(4) . no
O6 H13 0.85(4) . no
O6 H13 0.85(4) 3_465 no
N1 C1 1.344(5) . yes
N1 C5 1.326(5) . yes
N2 C10 1.306(6) . yes
N2 C6 1.340(6) . yes
C1 C2 1.373(6) . no
C2 C3 1.376(8) . no
C3 C4 1.366(7) . no
C4 C5 1.376(6) . no
C6 C7 1.389(7) . no
C7 C8 1.341(8) . no
C8 C9 1.341(10) . no
C9 C10 1.436(8) . no
C1 H3 0.92(4) . no
C2 H4 0.82(4) . no
C3 H5 0.98(4) . no
C4 H6 0.77(4) . no
C5 H7 0.94(3) . no
C6 H8 0.83(6) . no
C7 H9 1.38(7) . no
C8 H10 0.97(8) . no
C9 H11 0.91(4) . no
C10 H12 0.98(4) . no

loop_
_geom_hbond_atom_site_label_D
_geom_hbond_atom_site_label_H
_geom_hbond_atom_site_label_A
_geom_hbond_distance_DH
_geom_hbond_distance_HA
_geom_hbond_distance_DA
_geom_hbond_angle_DHA
_geom_hbond_site_symmetry_A
_geom_hbond_publ_flag
O5 H1 O4 0.73(4) 2.30(4) 2.941(4) 148(3) 6_455 yes
O6 H13 O4 0.85(4) 1.99(4) 2.834(4) 176(4) . yes
C3 H5 O6 0.98(4) 2.48(4) 3.342(5) 147(3) 5_566 yes
C6 H8 O2 0.83(6) 2.48(6) 2.870(5) 110(5) 8_565 yes
C8 H10 O3 0.97(8) 2.55(8) 3.401(6) 147(6) 2_554 yes
C10 H12 O1 0.98(4) 2.34(4) 2.897(7) 115(3) . yes

loop_
_geom_torsion_atom_site_label_1
_geom_torsion_atom_site_label_2
_geom_torsion_atom_site_label_3
_geom_torsion_atom_site_label_4
_geom_torsion
_geom_torsion_site_symmetry_1
_geom_torsion_site_symmetry_3
_geom_torsion_site_symmetry_4
_geom_torsion_publ_flag
O5 Cr O1 S -62.5(2) . . . no
N1 Cr O1 S 120.8(2) . . . no
N2 Cr O1 S -149.7(2) . . . no
O5 Cr O1 S 30.6(2) 8_565 . . no
O1 Cr O5 Cr 34.7(2) . . 6_455 no
N2 Cr O5 Cr 123.4(2) . . 6_455 no
O2 Cr O5 Cr -148.6(2) 8_565 . 6_455 no
O5 Cr O5 Cr -57.3(2) 8_565 . 6_455 no
O1 Cr N1 C1 134.7(3) . . . no
O1 Cr N1 C5 -46.1(3) . . . no
N2 Cr N1 C1 46.1(3) . . . no
N2 Cr N1 C5 -134.8(3) . . . no
O2 Cr N1 C1 -41.9(3) 8_565 . . no
O2 Cr N1 C5 137.3(3) 8_565 . . no
O5 Cr N1 C1 -133.2(3) 8_565 . . no
O5 Cr N1 C5 46.0(3) 8_565 . . no
O1 Cr N2 C6 178.3(3) . . . no
O1 Cr N2 C10 6.0(3) . . . no
O5 Cr N2 C6 89.1(3) . . . no
O5 Cr N2 C10 -83.2(3) . . . no
N1 Cr N2 C6 -92.6(3) . . . no
N1 Cr N2 C10 95.1(3) . . . no
O2 Cr N2 C6 -0.5(3) 8_565 . . no
O2 Cr N2 C10 -172.8(3) 8_565 . . no
O5 Cr O2 S 126.8(3) . 8_565 8_565 no
N1 Cr O2 S -56.7(3) . 8_565 8_565 no
N2 Cr O2 S -146.1(3) . 8_565 8_565 no
O1 Cr O5 Cr -174.0(2) . 8_565 8_565 no
O5 Cr O5 Cr -84.8(2) . 8_565 8_565 no
N1 Cr O5 Cr 96.9(2) . 8_565 8_565 no
O2 S O1 Cr 44.6(3) . . . no
O3 S O1 Cr 164.6(2) . . . no
O4 S O1 Cr -70.7(2) . . . no
O1 S O2 Cr 18.6(3) . . 6_455 no
O3 S O2 Cr -100.5(3) . . 6_455 no
O4 S O2 Cr 135.0(3) . . 6_455 no
Cr N1 C1 C2 -179.7(3) . . . no
C5 N1 C1 C2 1.1(6) . . . no
Cr N1 C5 C4 179.8(3) . . . no
C1 N1 C5 C4 -1.0(6) . . . no
Cr N2 C6 C7 -174.7(4) . . . no
C10 N2 C6 C7 -2.0(7) . . . no
Cr N2 C10 C9 173.4(4) . . . no
C6 N2 C10 C9 0.7(7) . . . no
N1 C1 C2 C3 -1.2(6) . . . no
C1 C2 C3 C4 1.1(6) . . . no
C2 C3 C4 C5 -1.0(6) . . . no
C3 C4 C5 N1 1.0(6) . . . no
N2 C6 C7 C8 2.9(8) . . . no
C6 C7 C8 C9 -2.5(8) . . . no
C7 C8 C9 C10 1.4(8) . . . no
C8 C9 C10 N2 -0.5(8) . . . no
